data_2205107
loop_
_publ_author_name
'Tedmann, Onyango M.'
'Zavalij, Peter Y.'
'Madan, Stanley K.'
'Oliver, Scott R.J.'

_publ_section_title
;
 (2,2'-Bipyridine
 <i>N</i>,<i>N</i>'-dioxide-\k^2^<i>O</i>,<i>O</i>')dibromomercury(II)
;
_journal_issue 2
_journal_name_full 'Acta Crystallographica Section E'
_journal_page_first m212
_journal_page_last m213
_journal_paper_doi 10.1107/S1600536804033690
_journal_volume 61
_journal_year 2005
_chemical_formula_iupac '[Hg (Br)2 (C10 H8 N2 O2)]'
_chemical_formula_moiety 'C10 H8 Br2 Hg N2 O2'
_chemical_formula_sum 'C10 H8 Br2 Hg N2 O2'
_chemical_formula_weight 548.59
_chemical_name_common 'Mercury dibromide bis-oxypyridine'
_chemical_name_systematic
;
(2,2'-Bipyridine N,N'-dioxide-\k^2^O,O')dibromo-mercury(II)
;
_space_group_IT_number 14
_symmetry_cell_setting monoclinic
_symmetry_space_group_name_Hall '-P 2yn'
_symmetry_space_group_name_H-M 'P 1 21/n 1'
_atom_sites_solution_hydrogens geom
_atom_sites_solution_primary direct
_atom_sites_solution_secondary difmap
_audit_creation_method 'SHELXL-97 & ZCIF'
_cell_angle_alpha 90.00
_cell_angle_beta 95.857(5)
_cell_angle_gamma 90.00
_cell_formula_units_Z 4
_cell_length_a 9.826(3)
_cell_length_b 8.235(2)
_cell_length_c 16.073(5)
_cell_measurement_reflns_used 2815
_cell_measurement_temperature 295(2)
_cell_measurement_theta_max 23.1
_cell_measurement_theta_min 2.3
_cell_volume 1293.8(6)
_computing_cell_refinement 'SAINT (Bruker, 1999)'
_computing_data_collection 'SMART (Bruker, 1999)'
_computing_data_reduction SAINT
_computing_molecular_graphics 'Materials Studio (Accelrys, 2001) and PLATON (Spek, 2003)'
_computing_publication_material SHELXL97
_computing_structure_refinement 'SHELXL97 (Sheldrick, 1997)'
_computing_structure_solution 'SHELXS97 (Sheldrick, 1990)'
_diffrn_ambient_temperature 295(2)
_diffrn_detector_area_resol_mean 8.33
_diffrn_measured_fraction_theta_full 0.999
_diffrn_measured_fraction_theta_max 0.999
_diffrn_measurement_device_type 'Bruker SMART APEX CCD area-detector'
_diffrn_measurement_method \w
_diffrn_radiation_monochromator graphite
_diffrn_radiation_source 'fine-focus sealed tube'
_diffrn_radiation_type MoK\a
_diffrn_radiation_wavelength 0.71073
_diffrn_reflns_av_R_equivalents 0.0680
_diffrn_reflns_av_sigmaI/netI 0.0849
_diffrn_reflns_limit_h_max 11
_diffrn_reflns_limit_h_min -11
_diffrn_reflns_limit_k_max 9
_diffrn_reflns_limit_k_min -9
_diffrn_reflns_limit_l_max 19
_diffrn_reflns_limit_l_min -19
_diffrn_reflns_number 10469
_diffrn_reflns_theta_full 25.02
_diffrn_reflns_theta_max 25.02
_diffrn_reflns_theta_min 2.55
_diffrn_standards_decay_% 0.08
_exptl_absorpt_coefficient_mu 18.063
_exptl_absorpt_correction_T_max 0.531
_exptl_absorpt_correction_T_min 0.138
_exptl_absorpt_correction_type multi-scan
_exptl_absorpt_process_details '(SADABS; Sheldrick, 1996)'
_exptl_crystal_colour colorless
_exptl_crystal_density_diffrn 2.816
_exptl_crystal_density_meas ?
_exptl_crystal_density_method .
_exptl_crystal_description plate
_exptl_crystal_F_000 992
_exptl_crystal_size_max 0.22
_exptl_crystal_size_mid 0.10
_exptl_crystal_size_min 0.035
_refine_diff_density_max 0.724
_refine_diff_density_min -0.928
_refine_ls_extinction_method none
_refine_ls_goodness_of_fit_ref 1.000
_refine_ls_hydrogen_treatment constr
_refine_ls_matrix_type full
_refine_ls_number_parameters 154
_refine_ls_number_reflns 2292
_refine_ls_number_restraints 0
_refine_ls_restrained_S_all 1.000
_refine_ls_R_factor_all 0.0669
_refine_ls_R_factor_gt 0.0418
_refine_ls_shift/su_max 0.000
_refine_ls_shift/su_mean 0.000
_refine_ls_structure_factor_coef Fsqd
_refine_ls_weighting_details 'w = 1/[\s^2^(Fo^2^)+(0.001P)^2^+2.15P] where P=(max(Fo^2^,0)+2Fc^2^)/3'
_refine_ls_weighting_scheme calc
_refine_ls_wR_factor_gt 0.0991
_refine_ls_wR_factor_ref 0.1128
_reflns_number_gt 1618
_reflns_number_total 2292
_reflns_threshold_expression I>2\s(I)
_cod_data_source_file lh6337.cif
_cod_data_source_block I
_cod_original_cell_volume 1293.8(7)
_cod_original_sg_symbol_H-M 'P 21/n'
_cod_database_code 2205107
_cod_database_fobs_code 2205107

loop_
_symmetry_equiv_pos_as_xyz
'x, y, z'
'-x+1/2, y+1/2, -z+1/2'
'-x, -y, -z'
'x-1/2, -y-1/2, z-1/2'

loop_
_atom_site_label
_atom_site_fract_x
_atom_site_fract_y
_atom_site_fract_z
_atom_site_U_iso_or_equiv
_atom_site_adp_type
_atom_site_calc_flag
_atom_site_refinement_flags
_atom_site_occupancy
_atom_site_type_symbol
Hg1 0.04946(5) 0.25732(5) 0.03900(3) 0.0590(2) Uani d . 1 Hg
Br1 0.19745(13) 0.42213(14) -0.04052(7) 0.0665(4) Uani d . 1 Br
Br2 -0.14872(12) 0.09291(14) 0.06520(8) 0.0656(4) Uani d . 1 Br
O1 0.1012(7) 0.4220(7) 0.1660(4) 0.0511(17) Uani d . 1 O
O2 0.2186(8) 0.1111(7) 0.1325(4) 0.0541(18) Uani d . 1 O
N1 0.0862(9) 0.3466(9) 0.2362(5) 0.047(2) Uani d . 1 N
N2 0.3247(9) 0.1951(10) 0.1634(5) 0.046(2) Uani d . 1 N
C1 -0.0331(12) 0.3538(13) 0.2685(8) 0.059(3) Uani d . 1 C
H1 -0.1059 0.4077 0.2390 0.071 Uiso calc R 1 H
C2 -0.0516(15) 0.2849(15) 0.3431(9) 0.074(4) Uani d . 1 C
H2 -0.1361 0.2907 0.3644 0.089 Uiso calc R 1 H
C3 0.0539(16) 0.2083(15) 0.3857(8) 0.073(4) Uani d . 1 C
H3 0.0422 0.1604 0.4369 0.088 Uiso calc R 1 H
C4 0.1829(13) 0.1992(13) 0.3539(7) 0.058(3) Uani d . 1 C
H4 0.2570 0.1482 0.3837 0.070 Uiso calc R 1 H
C5 0.1940(11) 0.2681(11) 0.2781(6) 0.043(2) Uani d . 1 C
C6 0.3218(12) 0.2709(11) 0.2398(7) 0.048(3) Uani d . 1 C
C7 0.4361(11) 0.3439(13) 0.2751(8) 0.060(3) Uani d . 1 C
H7 0.4356 0.3919 0.3274 0.072 Uiso calc R 1 H
C8 0.5534(13) 0.3489(16) 0.2353(10) 0.080(4) Uani d . 1 C
H8 0.6318 0.3981 0.2611 0.097 Uiso calc R 1 H
C9 0.5545(14) 0.2823(16) 0.1591(11) 0.077(4) Uani d . 1 C
H9 0.6316 0.2894 0.1302 0.093 Uiso calc R 1 H
C10 0.4403(16) 0.2047(13) 0.1253(8) 0.068(4) Uani d . 1 C
H10 0.4419 0.1556 0.0733 0.081 Uiso calc R 1 H

loop_
_atom_site_aniso_label
_atom_site_aniso_U_11
_atom_site_aniso_U_22
_atom_site_aniso_U_33
_atom_site_aniso_U_12
_atom_site_aniso_U_13
_atom_site_aniso_U_23
Hg1 0.0602(3) 0.0612(3) 0.0550(3) -0.0043(2) 0.0019(2) 0.0020(2)
Br1 0.0778(9) 0.0613(7) 0.0630(7) 0.0043(6) 0.0192(6) 0.0066(6)
Br2 0.0550(7) 0.0595(7) 0.0823(8) 0.0004(6) 0.0072(6) -0.0065(6)
O1 0.053(4) 0.045(4) 0.055(4) 0.009(3) 0.007(3) 0.007(3)
O2 0.065(5) 0.039(3) 0.058(4) -0.006(4) 0.004(4) -0.003(3)
N1 0.047(6) 0.039(4) 0.053(5) 0.001(4) -0.003(4) -0.008(4)
N2 0.045(6) 0.044(4) 0.050(5) 0.015(4) 0.009(4) 0.009(4)
C1 0.041(7) 0.060(7) 0.077(8) 0.005(5) 0.007(6) 0.002(6)
C2 0.055(9) 0.081(8) 0.088(10) -0.007(7) 0.014(7) 0.013(8)
C3 0.096(12) 0.071(7) 0.061(8) -0.008(8) 0.042(8) -0.002(6)
C4 0.058(8) 0.060(6) 0.057(7) 0.010(6) 0.005(6) -0.001(5)
C5 0.050(6) 0.039(5) 0.041(5) -0.011(5) 0.005(5) -0.013(4)
C6 0.051(7) 0.044(5) 0.050(6) 0.010(5) 0.006(5) 0.005(5)
C7 0.038(7) 0.060(7) 0.081(8) 0.012(5) -0.002(6) -0.013(6)
C8 0.046(8) 0.086(9) 0.109(11) 0.011(7) 0.005(8) -0.013(8)
C9 0.040(8) 0.089(9) 0.108(11) 0.016(7) 0.030(8) 0.010(9)
C10 0.091(11) 0.051(6) 0.065(8) 0.026(7) 0.025(8) 0.004(6)

loop_
_atom_type_symbol
_atom_type_description
_atom_type_scat_dispersion_real
_atom_type_scat_dispersion_imag
_atom_type_scat_source
C C 0.0033 0.0016 'International Tables Vol C Tables 4.2.6.8 and 6.1.1.4'
H H 0.0000 0.0000 'International Tables Vol C Tables 4.2.6.8 and 6.1.1.4'
N N 0.0061 0.0033 'International Tables Vol C Tables 4.2.6.8 and 6.1.1.4'
O O 0.0106 0.0060 'International Tables Vol C Tables 4.2.6.8 and 6.1.1.4'
Br Br -0.2901 2.4595 'International Tables Vol C Tables 4.2.6.8 and 6.1.1.4'
Hg Hg -2.3894 9.2266 'International Tables Vol C Tables 4.2.6.8 and 6.1.1.4'

loop_
_geom_angle_atom_site_label_1
_geom_angle_atom_site_label_2
_geom_angle_atom_site_label_3
_geom_angle_site_symmetry_1
_geom_angle_site_symmetry_3
_geom_angle
_geom_angle_publ_flag
O2 Hg1 Br2 . . 97.17(17) yes
O2 Hg1 Br1 . . 101.08(17) yes
Br2 Hg1 Br1 . . 157.72(5) yes
O2 Hg1 O1 . . 72.0(2) yes
Br2 Hg1 O1 . . 105.28(17) yes
Br1 Hg1 O1 . . 92.52(16) yes
O2 Hg1 Br2 . 3 71.63(15) ?
Br2 Hg1 Br2 . 3 83.82(4) ?
Br1 Hg1 Br2 . 3 89.87(4) ?
O1 Hg1 Br2 . 3 143.33(15) ?
O2 Hg1 Br1 . 3_565 140.99(16) ?
Br2 Hg1 Br1 . 3_565 81.68(4) ?
Br1 Hg1 Br1 . 3_565 91.93(4) ?
O1 Hg1 Br1 . 3_565 70.81(15) ?
Br2 Hg1 Br1 3 3_565 145.70(3) ?
Hg1 Br1 Hg1 . 3_565 88.07(4) ?
Hg1 Br2 Hg1 . 3 96.18(4) ?
N1 O1 Hg1 . . 114.9(5) ?
N2 O2 Hg1 . . 116.1(5) ?
O1 N1 C1 . . 119.7(9) ?
O1 N1 C5 . . 120.1(9) ?
C1 N1 C5 . . 120.0(10) ?
O2 N2 C10 . . 122.4(10) ?
O2 N2 C6 . . 119.3(9) ?
C10 N2 C6 . . 118.2(10) ?
N1 C1 C2 . . 122.0(11) ?
N1 C1 H1 . . 119.0 ?
C2 C1 H1 . . 119.0 ?
C3 C2 C1 . . 118.8(13) ?
C3 C2 H2 . . 120.6 ?
C1 C2 H2 . . 120.6 ?
C2 C3 C4 . . 121.0(12) ?
C2 C3 H3 . . 119.5 ?
C4 C3 H3 . . 119.5 ?
C5 C4 C3 . . 117.3(11) ?
C5 C4 H4 . . 121.4 ?
C3 C4 H4 . . 121.4 ?
C4 C5 N1 . . 120.9(10) ?
C4 C5 C6 . . 122.5(10) ?
N1 C5 C6 . . 116.4(9) ?
C7 C6 N2 . . 118.9(10) ?
C7 C6 C5 . . 123.2(10) ?
N2 C6 C5 . . 117.8(9) ?
C6 C7 C8 . . 121.4(12) ?
C6 C7 H7 . . 119.3 ?
C8 C7 H7 . . 119.3 ?
C9 C8 C7 . . 119.8(13) ?
C9 C8 H8 . . 120.1 ?
C7 C8 H8 . . 120.1 ?
C8 C9 C10 . . 118.3(12) ?
C8 C9 H9 . . 120.8 ?
C10 C9 H9 . . 120.8 ?
N2 C10 C9 . . 123.2(12) ?
N2 C10 H10 . . 118.4 ?
C9 C10 H10 . . 118.4 ?

loop_
_geom_bond_atom_site_label_1
_geom_bond_atom_site_label_2
_geom_bond_site_symmetry_2
_geom_bond_distance
_geom_bond_publ_flag
Hg1 O2 . 2.442(7) yes
Hg1 Br2 . 2.4432(14) yes
Hg1 Br1 . 2.4433(13) yes
Hg1 O1 . 2.460(7) yes
Hg1 Br2 3 3.5226(14) yes
Hg1 Br1 3_565 3.5871(15) yes
O1 N1 . 1.310(10) ?
O2 N2 . 1.306(10) ?
N1 C1 . 1.330(13) ?
N1 C5 . 1.359(13) ?
N2 C10 . 1.346(15) ?
N2 C6 . 1.381(14) ?
C1 C2 . 1.356(17) ?
C1 H1 . 0.9300 ?
C2 C3 . 1.341(19) ?
C2 H2 . 0.9300 ?
C3 C4 . 1.417(16) ?
C3 H3 . 0.9300 ?
C4 C5 . 1.358(15) ?
C4 H4 . 0.9300 ?
C5 C6 . 1.454(15) ?
C6 C7 . 1.347(15) ?
C7 C8 . 1.375(16) ?
C7 H7 . 0.9300 ?
C8 C9 . 1.344(19) ?
C8 H8 . 0.9300 ?
C9 C10 . 1.355(19) ?
C9 H9 . 0.9300 ?
C10 H10 . 0.9300 ?

loop_
_geom_torsion_atom_site_label_1
_geom_torsion_atom_site_label_2
_geom_torsion_atom_site_label_3
_geom_torsion_atom_site_label_4
_geom_torsion_site_symmetry_1
_geom_torsion_site_symmetry_4
_geom_torsion
_geom_torsion_publ_flag
O2 Hg1 Br1 Hg1 . 3_565 -143.02(16) ?
Br2 Hg1 Br1 Hg1 . 3_565 72.57(11) ?
O1 Hg1 Br1 Hg1 . 3_565 -70.87(15) ?
Br2 Hg1 Br1 Hg1 3 3_565 145.74(3) ?
Br1 Hg1 Br1 Hg1 3_565 3_565 0.0 ?
O2 Hg1 Br1 Br2 . 3_565 -128.06(16) ?
O2 Hg1 Br2 Hg1 . 3 -70.54(16) ?
Br1 Hg1 Br2 Hg1 . 3 74.32(11) ?
O1 Hg1 Br2 Hg1 . 3 -143.78(15) ?
Br2 Hg1 Br2 Hg1 3 3 0.0 ?
Br1 Hg1 Br2 Hg1 3_565 3 148.82(4) ?
O2 Hg1 O1 N1 . . -54.2(6) ?
Br2 Hg1 O1 N1 . . 38.5(6) ?
Br1 Hg1 O1 N1 . . -155.0(6) ?
Br2 Hg1 O1 N1 3 . -61.8(7) ?
Br1 Hg1 O1 N1 3_565 . 113.8(6) ?
Br2 Hg1 O2 N2 . . -152.8(6) ?
Br1 Hg1 O2 N2 . . 40.1(6) ?
O1 Hg1 O2 N2 . . -49.0(6) ?
Br2 Hg1 O2 N2 3 . 126.2(6) ?
Br1 Hg1 O2 N2 3_565 . -67.2(7) ?
Hg1 O1 N1 C1 . . -91.7(9) ?
Hg1 O1 N1 C5 . . 91.6(8) ?
Hg1 O2 N2 C10 . . -90.6(9) ?
Hg1 O2 N2 C6 . . 92.6(8) ?
O1 N1 C1 C2 . . -176.5(10) ?
C5 N1 C1 C2 . . 0.2(16) ?
N1 C1 C2 C3 . . 0.5(19) ?
C1 C2 C3 C4 . . 0(2) ?
C2 C3 C4 C5 . . -1.4(18) ?
C3 C4 C5 N1 . . 2.0(15) ?
C3 C4 C5 C6 . . 178.2(9) ?
O1 N1 C5 C4 . . 175.2(9) ?
C1 N1 C5 C4 . . -1.5(14) ?
O1 N1 C5 C6 . . -1.2(12) ?
C1 N1 C5 C6 . . -177.9(9) ?
O2 N2 C6 C7 . . 173.6(9) ?
C10 N2 C6 C7 . . -3.3(14) ?
O2 N2 C6 C5 . . -6.6(12) ?
C10 N2 C6 C5 . . 176.4(9) ?
C4 C5 C6 C7 . . -60.6(14) ?
N1 C5 C6 C7 . . 115.8(11) ?
C4 C5 C6 N2 . . 119.7(11) ?
N1 C5 C6 N2 . . -63.9(11) yes
N2 C6 C7 C8 . . 2.2(16) ?
C5 C6 C7 C8 . . -177.6(11) ?
C6 C7 C8 C9 . . 1(2) ?
C7 C8 C9 C10 . . -3(2) ?
O2 N2 C10 C9 . . -175.5(10) ?
C6 N2 C10 C9 . . 1.3(16) ?
C8 C9 C10 N2 . . 2(2) ?
